data_7247229
loop_
_publ_author_name
'Gan, Tian'
'Xu, Zhe-Kun'
'Gan, Jia-Qi'
'Wang, Zhong-Xia'

_publ_section_title
;
 Structural dimension engineering and high-temperature dielectric--optical
 switching in fluorine-substituted lead bromide hybrid perovskites
;
_journal_issue 35
_journal_name_full CrystEngComm
_journal_page_first 5029
_journal_page_last 5034
_journal_paper_doi 10.1039/D3CE00644A
_journal_volume 25
_journal_year 2023
_chemical_formula_moiety 'Br8 Pb2, 4(C5 H10 F2 N)'
_chemical_formula_sum 'C20 H40 Br8 F8 N4 Pb2'
_chemical_formula_weight 1542.22
_space_group_crystal_system tetragonal
_space_group_IT_number 92
_space_group_name_Hall 'P 4abw 2nw'
_space_group_name_H-M_alt 'P 41 21 2'
_atom_sites_solution_hydrogens geom
_audit_creation_date 2021-12-27
_audit_creation_method
;
Olex2 1.5
(compiled 2021.12.09 svn.r5202d8cf for OlexSys, GUI svn.r6439)
;
_audit_update_record
;
2023-06-24 deposited with the CCDC.	2023-08-08 downloaded from the CCDC.
;
_cell_angle_alpha 90
_cell_angle_beta 90
_cell_angle_gamma 90
_cell_formula_units_Z 8
_cell_length_a 12.2050(3)
_cell_length_b 12.2050(3)
_cell_length_c 51.295(3)
_cell_measurement_reflns_used 8032
_cell_measurement_temperature 293(2)
_cell_measurement_theta_max 26.4200
_cell_measurement_theta_min 2.3830
_cell_volume 7641.0(5)
_computing_molecular_graphics 'Olex2 1.5 (Dolomanov et al., 2009)'
_computing_publication_material 'Olex2 1.5 (Dolomanov et al., 2009)'
_computing_structure_refinement 'SHELXL 2018/3 (Sheldrick, 2015)'
_computing_structure_solution 'SHELXT 2018/2 (Sheldrick, 2018)'
_diffrn_ambient_temperature 293
_diffrn_measured_fraction_theta_full 0.998
_diffrn_measured_fraction_theta_max 0.998
_diffrn_measurement_device_type 'XtaLAB Synergy R, DW system, HyPix'
_diffrn_radiation_type MoK\a
_diffrn_radiation_wavelength 0.71073
_diffrn_reflns_av_R_equivalents 0.0948
_diffrn_reflns_av_unetI/netI 0.0798
_diffrn_reflns_Laue_measured_fraction_full 0.998
_diffrn_reflns_Laue_measured_fraction_max 0.998
_diffrn_reflns_limit_h_max 13
_diffrn_reflns_limit_h_min -15
_diffrn_reflns_limit_k_max 14
_diffrn_reflns_limit_k_min -15
_diffrn_reflns_limit_l_max 63
_diffrn_reflns_limit_l_min -52
_diffrn_reflns_number 34696
_diffrn_reflns_point_group_measured_fraction_full 0.998
_diffrn_reflns_point_group_measured_fraction_max 0.998
_diffrn_reflns_theta_full 25.242
_diffrn_reflns_theta_max 25.999
_diffrn_reflns_theta_min 1.715
_exptl_absorpt_coefficient_mu 17.228
_exptl_absorpt_correction_T_max 1.00000
_exptl_absorpt_correction_T_min 0.42968
_exptl_absorpt_correction_type multi-scan
_exptl_crystal_colour 'metallic brownish colourless'
_exptl_crystal_colour_lustre metallic
_exptl_crystal_colour_modifier brownish
_exptl_crystal_colour_primary colourless
_exptl_crystal_density_diffrn 2.681
_exptl_crystal_description block
_exptl_crystal_F_000 5632
_exptl_crystal_size_max 0.03
_exptl_crystal_size_mid 0.02
_exptl_crystal_size_min 0.01
_refine_diff_density_max 2.575
_refine_diff_density_min -1.476
_refine_diff_density_rms 0.381
_refine_ls_abs_structure_details
;
 Refined as an inversion twin.
;
_refine_ls_abs_structure_Flack 0.504(14)
_refine_ls_extinction_method none
_refine_ls_goodness_of_fit_ref 1.040
_refine_ls_hydrogen_treatment constr
_refine_ls_matrix_type full
_refine_ls_number_parameters 350
_refine_ls_number_reflns 7503
_refine_ls_number_restraints 19
_refine_ls_restrained_S_all 1.090
_refine_ls_R_factor_all 0.0979
_refine_ls_R_factor_gt 0.0710
_refine_ls_shift/su_max 0.001
_refine_ls_shift/su_mean 0.000
_refine_ls_structure_factor_coef Fsqd
_refine_ls_weighting_details 'w=1/[\s^2^(Fo^2^)+(0.0648P)^2^+90.4424P] where P=(Fo^2^+2Fc^2^)/3'
_refine_ls_weighting_scheme calc
_refine_ls_wR_factor_gt 0.1473
_refine_ls_wR_factor_ref 0.1575
_reflns_Friedel_coverage 0.703
_reflns_Friedel_fraction_full 0.998
_reflns_Friedel_fraction_max 0.998
_reflns_number_gt 5695
_reflns_number_total 7503
_reflns_threshold_expression 'I > 2\s(I)'
_cod_data_source_file d3ce00644a2.cif
_cod_data_source_block (3_3_DFPD)2PbBr4
_cod_depositor_comments 'Adding full bibliography for 7247228--7247229.cif.'
_cod_original_cell_volume 7641.0(6)
_cod_database_code 7247229
_shelx_shelxl_version_number 2018/3
_shelx_space_group_comment
;
The symmetry employed for this shelxl refinement is uniquely defined
by the following loop, which should always be used as a source of
symmetry information in preference to the above space-group names.
They are only intended as comments.
;
_shelx_estimated_absorpt_t_max 0.847
_shelx_estimated_absorpt_t_min 0.626
_olex2_refinement_description
;
1. Twinned data refinement
 Scales: 0.496(14)
 0.504(14)
2. Fixed Uiso
 At 1.2 times of:
  All C(H,H) groups, All N(H,H) groups
3. Restrained distances
 C77-C18 = C77-C45 = C54-C45 = C7-C54
 1.54 with sigma of 0.02
 C2-H2A = N15-C18
 1.5 with sigma of 0.02
4. Rigid bond restraints
 C77
 with sigma for 1-2 distances of 0.01 and sigma for 1-3 distances of 0.01
 C14, C19
 with sigma for 1-2 distances of 0.01 and sigma for 1-3 distances of 0.02
5. Uiso/Uaniso restraints and constraints
F74 \\sim C77: within 2A with sigma of 0.01 and sigma for terminal atoms of
0.01 within 2A
Uanis(C77) \\sim Ueq: with sigma of 0.01 and sigma for terminal atoms of 0.01
Uanis(C18) = Uanis(N15) = Uanis(C7) = Uanis(C54) = Uanis(C45) = Uanis(C77)
6.a Secondary CH2 refined with riding coordinates:
 N3(H3A,H3B), C2(H2A,H2B), N1(H1A,H1B), C5(H5A,H5B), C1(H1C,H1D), C8(H8A,H8B),
 C10(H10A,H10B), C13(H13A,H13B), C17(H17A,H17B), C22(H22A,H22B), N4(H4A,H4B),
 C6(H6A,H6B), C3(H3C,H3D), N15(H15A,H15B), C14(H14A,H14B), C18(H18A,H18B),
 C7(H7A,H7B), C19(H19A,H19B), C45(H45A,H45B), C54(H54A,H54B)
;
_olex2_submission_special_instructions 'No special instructions were received'

loop_
_space_group_symop_operation_xyz
'x, y, z'
'-y+1/2, x+1/2, z+1/4'
'-x, -y, z+1/2'
'y+1/2, -x+1/2, z+3/4'
'x+1/2, -y+1/2, -z+3/4'
'-x+1/2, y+1/2, -z+1/4'
'y, x, -z'
'-y, -x, -z+1/2'

loop_
_atom_site_label
_atom_site_type_symbol
_atom_site_fract_x
_atom_site_fract_y
_atom_site_fract_z
_atom_site_U_iso_or_equiv
_atom_site_adp_type
_atom_site_occupancy
_atom_site_site_symmetry_order
_atom_site_calc_flag
_atom_site_refinement_flags_posn
_atom_site_refinement_flags_adp
_atom_site_refinement_flags_occupancy
_atom_site_disorder_assembly
_atom_site_disorder_group
Pb1 Pb 0.44538(3) -0.25461(4) -0.12438(2) 0.03035(10) Uani 1 1 d . . . . .
Pb2 Pb 0.49761(4) -0.75499(4) -0.12292(2) 0.02893(10) Uani 1 1 d . . . . .
Br3 Br 0.44408(11) -0.25113(13) -0.18267(3) 0.0472(4) Uani 1 1 d . . . . .
Br4 Br 0.50221(11) -0.75570(12) -0.17984(3) 0.0422(3) Uani 1 1 d . . . . .
Br5 Br 0.73820(11) -0.78004(13) -0.12438(3) 0.0552(4) Uani 1 1 d . . . . .
Br6 Br 0.20440(11) -0.27467(15) -0.12485(3) 0.0617(5) Uani 1 1 d . . . . .
Br7 Br 0.41181(11) -0.26287(12) -0.06661(3) 0.0433(4) Uani 1 1 d . . . . .
Br8 Br 0.53294(11) -0.76930(11) -0.06366(3) 0.0423(4) Uani 1 1 d . . . . .
Br9 Br 0.47617(13) -0.98939(11) -0.12425(3) 0.0536(5) Uani 1 1 d . . . . .
Br10 Br 0.46272(14) -0.48941(11) -0.12415(3) 0.0599(5) Uani 1 1 d . . . . .
F2 F 0.6421(8) 0.1806(8) 0.0298(2) 0.073(3) Uani 1 1 d . . . . .
F8 F 0.5310(10) 0.0431(9) 0.0273(2) 0.099(4) Uani 1 1 d . . . . .
C9 C 0.8001(11) 0.0254(12) -0.0342(3) 0.044(4) Uani 1 1 d . . . . .
C11 C 0.5398(12) 0.1458(12) 0.0349(3) 0.048(4) Uani 1 1 d . . . . .
F18 F 0.7628(8) 0.1300(7) -0.02759(18) 0.078(3) Uani 1 1 d . . . . .
F21 F 0.9081(9) 0.0217(10) -0.0266(2) 0.092(4) Uani 1 1 d . . . . .
N3 N 0.5062(11) 0.2489(11) 0.0749(2) 0.098(4) Uani 1 1 d . . . . .
H3A H 0.569362 0.285300 0.074834 0.117 Uiso 1 1 calc R U . . .
H3B H 0.486167 0.241408 0.091472 0.117 Uiso 1 1 calc R U . . .
C2 C 0.7367(13) -0.0562(13) -0.0217(3) 0.061(5) Uani 1 1 d D . . . .
H2A H 0.730039 -0.039924 -0.003292 0.074 Uiso 1 1 calc DR U . . .
H2B H 0.771782 -0.127042 -0.023594 0.074 Uiso 1 1 calc R U . . .
N1 N 0.6930(10) 0.0161(10) -0.0743(2) 0.052(4) Uani 1 1 d . . . . .
H1A H 0.660094 0.079134 -0.070421 0.063 Uiso 1 1 calc R U . . .
H1B H 0.693202 0.009480 -0.091583 0.063 Uiso 1 1 calc R U . . .
C5 C 0.4577(15) 0.2202(14) 0.0210(3) 0.077(6) Uani 1 1 d . . . . .
H5A H 0.482380 0.231449 0.003244 0.092 Uiso 1 1 calc R U . . .
H5B H 0.387570 0.182919 0.020238 0.092 Uiso 1 1 calc R U . . .
C1 C 0.6214(12) -0.0586(14) -0.0346(3) 0.054(5) Uani 1 1 d . . . . .
H1C H 0.578846 -0.117881 -0.027102 0.064 Uiso 1 1 calc R U . . .
H1D H 0.583639 0.009627 -0.030876 0.064 Uiso 1 1 calc R U . . .
C8 C 0.8108(12) 0.0208(12) -0.0647(3) 0.045(4) Uani 1 1 d . . . . .
H8A H 0.847700 0.085523 -0.071347 0.054 Uiso 1 1 calc R U . . .
H8B H 0.851191 -0.043702 -0.070176 0.054 Uiso 1 1 calc R U . . .
C10 C 0.4422(15) 0.3239(14) 0.0329(3) 0.072(6) Uani 1 1 d . . . . .
H10A H 0.379890 0.359465 0.024773 0.086 Uiso 1 1 calc R U . . .
H10B H 0.506261 0.368727 0.029517 0.086 Uiso 1 1 calc R U . . .
C13 C 0.6291(12) -0.0738(11) -0.0632(3) 0.051(4) Uani 1 1 d . . . . .
H13A H 0.664189 -0.143223 -0.067078 0.061 Uiso 1 1 calc R U . . .
H13B H 0.556252 -0.074616 -0.070784 0.061 Uiso 1 1 calc R U . . .
C17 C 0.4233(14) 0.3194(14) 0.0619(3) 0.067(5) Uani 1 1 d . . . . .
H17A H 0.427184 0.392832 0.069100 0.080 Uiso 1 1 calc R U . . .
H17B H 0.350588 0.290689 0.065382 0.080 Uiso 1 1 calc R U . . .
C22 C 0.5271(13) 0.1426(13) 0.0649(3) 0.054(5) Uani 1 1 d . . . . .
H22A H 0.467220 0.094122 0.069564 0.065 Uiso 1 1 calc R U . . .
H22B H 0.593673 0.113863 0.072699 0.065 Uiso 1 1 calc R U . . .
F4 F 0.5326(10) -0.7256(10) -0.2477(2) 0.106(4) Uani 1 1 d . . . . .
F3 F 0.4552(10) -0.8482(8) -0.2714(2) 0.099(4) Uani 1 1 d . . . . .
N4 N 0.3850(10) -0.6809(9) -0.3087(3) 0.060(4) Uani 1 1 d . . . . .
H4A H 0.347447 -0.743104 -0.310152 0.072 Uiso 1 1 calc R U . . .
H4B H 0.341407 -0.626621 -0.313939 0.072 Uiso 1 1 calc R U . . .
C6 C 0.4134(13) -0.6633(15) -0.2808(3) 0.061(5) Uani 1 1 d . . . . .
H6A H 0.348922 -0.672911 -0.269960 0.073 Uiso 1 1 calc R U . . .
H6B H 0.440896 -0.589507 -0.278225 0.073 Uiso 1 1 calc R U . . .
C3 C 0.5969(12) -0.7539(15) -0.2898(3) 0.069(5) Uani 1 1 d . . . . .
H3C H 0.643365 -0.813723 -0.284106 0.082 Uiso 1 1 calc R U . . .
H3D H 0.638667 -0.686496 -0.288509 0.082 Uiso 1 1 calc R U . . .
N15 N 0.7696(15) -0.6089(15) -0.0609(2) 0.111(3) Uani 1 1 d D . . . .
H15A H 0.709394 -0.650043 -0.061173 0.133 Uiso 1 1 calc R U . . .
H15B H 0.823783 -0.649334 -0.067399 0.133 Uiso 1 1 calc R U . . .
C12 C 0.5016(12) -0.7472(15) -0.2732(3) 0.062(5) Uani 1 1 d . . . . .
F16 F 0.6070(12) -0.5494(15) -0.0212(3) 0.182(7) Uani 1 1 d . . . . .
C14 C 0.5642(12) -0.7719(12) -0.3173(2) 0.050(4) Uani 1 1 d . U . . .
H14A H 0.532678 -0.844481 -0.319103 0.060 Uiso 1 1 calc R U . . .
H14B H 0.628480 -0.768083 -0.328395 0.060 Uiso 1 1 calc R U . . .
C18 C 0.7958(13) -0.5854(14) -0.0335(2) 0.111(3) Uani 1 1 d D . . . .
H18A H 0.867550 -0.551708 -0.032257 0.133 Uiso 1 1 calc R U . . .
H18B H 0.796503 -0.652795 -0.023493 0.133 Uiso 1 1 calc R U . . .
C7 C 0.7520(13) -0.5157(14) -0.0786(4) 0.111(3) Uani 1 1 d D . . . .
H7A H 0.730861 -0.542229 -0.095652 0.133 Uiso 1 1 calc R U . . .
H7B H 0.819554 -0.474440 -0.080389 0.133 Uiso 1 1 calc R U . . .
C19 C 0.4804(14) -0.6859(16) -0.3262(3) 0.065(5) Uani 1 1 d . U . . .
H19A H 0.515411 -0.614631 -0.326764 0.078 Uiso 1 1 calc R U . . .
H19B H 0.455901 -0.703559 -0.343699 0.078 Uiso 1 1 calc R U . . .
C45 C 0.6880(18) -0.4078(12) -0.0395(2) 0.111(3) Uani 1 1 d D . . . .
H45A H 0.752222 -0.361034 -0.039261 0.133 Uiso 1 1 calc R U . . .
H45B H 0.627058 -0.366660 -0.032287 0.133 Uiso 1 1 calc R U . . .
C54 C 0.6618(13) -0.4410(14) -0.0676(2) 0.111(3) Uani 1 1 d D . . . .
H54A H 0.655600 -0.375861 -0.078368 0.133 Uiso 1 1 calc R U . . .
H54B H 0.592071 -0.479151 -0.068128 0.133 Uiso 1 1 calc R U . . .
F74 F 0.7317(11) -0.4813(12) -0.0001(3) 0.131(3) Uani 1 1 d . U . . .
C77 C 0.7088(14) -0.5080(11) -0.0229(3) 0.111(3) Uani 1 1 d D U . . .

loop_
_atom_site_aniso_label
_atom_site_aniso_U_11
_atom_site_aniso_U_22
_atom_site_aniso_U_33
_atom_site_aniso_U_23
_atom_site_aniso_U_13
_atom_site_aniso_U_12
Pb1 0.02817(18) 0.02574(18) 0.0371(2) -0.0006(2) 0.0019(2) -0.00199(18)
Pb2 0.02804(17) 0.02457(18) 0.0342(2) -0.0002(2) -0.00127(19) 0.00223(16)
Br3 0.0424(7) 0.0510(8) 0.0483(7) -0.0016(7) 0.0028(6) -0.0076(7)
Br4 0.0469(7) 0.0378(7) 0.0419(7) 0.0035(7) 0.0023(6) 0.0033(6)
Br5 0.0252(6) 0.0836(9) 0.0568(8) 0.0140(8) 0.0041(7) 0.0080(6)
Br6 0.0252(6) 0.1029(12) 0.0569(9) 0.0115(10) -0.0029(7) -0.0066(7)
Br7 0.0413(7) 0.0432(8) 0.0454(7) -0.0022(7) -0.0006(6) -0.0014(6)
Br8 0.0412(7) 0.0401(8) 0.0457(7) -0.0007(6) -0.0012(6) 0.0055(6)
Br9 0.0785(11) 0.0314(6) 0.0508(9) -0.0021(7) -0.0168(9) 0.0021(7)
Br10 0.0992(12) 0.0264(6) 0.0540(9) -0.0043(8) 0.0134(10) -0.0019(7)
F2 0.050(6) 0.080(7) 0.088(7) -0.002(6) 0.013(5) -0.002(5)
F8 0.107(9) 0.094(8) 0.097(8) -0.026(7) -0.021(7) -0.027(7)
C9 0.029(7) 0.059(9) 0.043(8) -0.023(6) -0.017(6) 0.012(6)
C11 0.045(8) 0.046(8) 0.054(9) -0.009(7) -0.005(7) 0.010(7)
F18 0.093(7) 0.060(5) 0.081(6) -0.029(4) -0.037(5) 0.036(5)
F21 0.067(7) 0.117(9) 0.090(7) -0.034(7) -0.008(6) 0.004(6)
N3 0.134(9) 0.128(9) 0.031(6) 0.024(7) 0.025(6) 0.113(6)
C2 0.065(10) 0.072(10) 0.047(8) 0.024(7) 0.008(8) 0.004(9)
N1 0.050(7) 0.062(8) 0.044(7) 0.000(6) 0.008(6) 0.016(6)
C5 0.092(12) 0.078(13) 0.060(10) -0.011(9) -0.031(9) 0.023(10)
C1 0.037(8) 0.086(11) 0.038(8) 0.010(8) 0.015(7) -0.001(8)
C8 0.041(8) 0.052(9) 0.043(8) -0.007(7) -0.002(7) 0.006(7)
C10 0.101(12) 0.077(11) 0.038(8) 0.009(8) -0.021(8) 0.044(9)
C13 0.045(8) 0.038(8) 0.070(10) 0.008(7) -0.022(7) 0.003(6)
C17 0.079(11) 0.080(11) 0.041(9) -0.006(8) -0.020(8) 0.037(8)
C22 0.052(10) 0.059(10) 0.052(9) 0.009(8) -0.004(7) 0.010(7)
F4 0.126(9) 0.136(10) 0.055(6) -0.032(6) -0.029(6) 0.030(8)
F3 0.106(9) 0.069(7) 0.121(8) 0.043(6) -0.016(7) -0.025(6)
N4 0.053(7) 0.023(6) 0.103(10) 0.006(6) -0.016(7) 0.006(5)
C6 0.044(9) 0.097(13) 0.041(9) -0.005(9) 0.008(7) 0.012(8)
C3 0.049(9) 0.079(11) 0.078(11) 0.024(10) -0.015(8) 0.019(9)
N15 0.111(5) 0.127(5) 0.094(4) -0.021(4) 0.008(4) 0.027(4)
C12 0.044(7) 0.090(12) 0.052(8) -0.007(10) 0.021(7) -0.015(9)
F16 0.099(9) 0.209(16) 0.238(15) -0.098(12) 0.083(9) -0.036(10)
C14 0.072(8) 0.048(8) 0.029(7) -0.011(6) 0.031(6) 0.009(5)
C18 0.111(5) 0.127(5) 0.094(4) -0.021(4) 0.008(4) 0.027(4)
C7 0.111(5) 0.127(5) 0.094(4) -0.021(4) 0.008(4) 0.027(4)
C19 0.073(9) 0.098(10) 0.025(7) 0.008(8) -0.027(6) -0.011(6)
C45 0.111(5) 0.127(5) 0.094(4) -0.021(4) 0.008(4) 0.027(4)
C54 0.111(5) 0.127(5) 0.094(4) -0.021(4) 0.008(4) 0.027(4)
F74 0.126(6) 0.165(6) 0.103(6) -0.040(6) -0.014(6) 0.040(6)
C77 0.111(5) 0.127(5) 0.094(4) -0.021(4) 0.008(4) 0.027(4)

loop_
_atom_type_symbol
_atom_type_description
_atom_type_scat_dispersion_real
_atom_type_scat_dispersion_imag
_atom_type_scat_source
C C 0.0033 0.0016 'International Tables Vol C Tables 4.2.6.8 and 6.1.1.4'
H H 0.0000 0.0000 'International Tables Vol C Tables 4.2.6.8 and 6.1.1.4'
Br Br -0.2901 2.4595 'International Tables Vol C Tables 4.2.6.8 and 6.1.1.4'
F F 0.0171 0.0103 'International Tables Vol C Tables 4.2.6.8 and 6.1.1.4'
N N 0.0061 0.0033 'International Tables Vol C Tables 4.2.6.8 and 6.1.1.4'
Pb Pb -3.3944 10.1111 'International Tables Vol C Tables 4.2.6.8 and 6.1.1.4'

loop_
_geom_angle_atom_site_label_1
_geom_angle_atom_site_label_2
_geom_angle_atom_site_label_3
_geom_angle
_geom_angle_site_symmetry_1
_geom_angle_site_symmetry_3
_geom_angle_publ_flag
Br3 Pb1 Br6 89.50(4) . 5_544 ?
Br3 Pb1 Br7 171.75(4) . . ?
Br6 Pb1 Br3 89.29(4) . . ?
Br6 Pb1 Br6 177.934(18) . 5_544 ?
Br6 Pb1 Br7 82.47(4) . . ?
Br7 Pb1 Br6 98.75(4) . 5_544 ?
Br10 Pb1 Br3 91.07(5) . . ?
Br10 Pb1 Br6 89.47(5) . . ?
Br10 Pb1 Br6 92.23(5) . 5_544 ?
Br10 Pb1 Br7 88.42(5) . . ?
Br4 Pb2 Br5 88.63(4) . 5_434 ?
Br4 Pb2 Br5 87.43(4) . . ?
Br4 Pb2 Br8 170.21(4) . . ?
Br4 Pb2 Br10 89.20(4) . . ?
Br5 Pb2 Br5 175.689(17) . 5_434 ?
Br5 Pb2 Br8 83.09(4) . . ?
Br5 Pb2 Br10 74.80(4) 5_434 . ?
Br5 Pb2 Br10 103.39(5) . . ?
Br8 Pb2 Br5 100.92(4) . 5_434 ?
Br8 Pb2 Br10 95.38(4) . . ?
Br9 Pb2 Br4 88.57(5) . . ?
Br9 Pb2 Br5 89.25(5) . . ?
Br9 Pb2 Br5 92.40(4) . 5_434 ?
Br9 Pb2 Br8 88.84(4) . . ?
Br9 Pb2 Br10 167.05(5) . . ?
Pb2 Br5 Pb2 166.33(6) . 5_534 ?
Pb1 Br6 Pb1 168.79(7) . 5_444 ?
Pb1 Br10 Pb2 176.63(7) . . ?
F18 C9 C2 110.9(12) . . ?
F18 C9 C8 107.5(11) . . ?
F21 C9 F18 105.9(11) . . ?
F21 C9 C2 111.9(13) . . ?
F21 C9 C8 101.7(11) . . ?
C2 C9 C8 118.0(12) . . ?
F2 C11 C5 109.4(13) . . ?
F2 C11 C22 107.0(12) . . ?
F8 C11 F2 108.5(12) . . ?
F8 C11 C5 111.9(13) . . ?
F8 C11 C22 105.3(12) . . ?
C5 C11 C22 114.5(13) . . ?
H3A N3 H3B 107.0 . . ?
C17 N3 H3A 107.4 . . ?
C17 N3 H3B 107.4 . . ?
C22 N3 H3A 107.4 . . ?
C22 N3 H3B 107.4 . . ?
C22 N3 C17 119.5(13) . . ?
C9 C2 H2A 110.0 . . ?
C9 C2 H2B 110.0 . . ?
C9 C2 C1 108.5(12) . . ?
H2A C2 H2B 108.4 . . ?
C1 C2 H2A 110.0 . . ?
C1 C2 H2B 110.0 . . ?
H1A N1 H1B 107.6 . . ?
C8 N1 H1A 108.7 . . ?
C8 N1 H1B 108.7 . . ?
C13 N1 H1A 108.7 . . ?
C13 N1 H1B 108.7 . . ?
C13 N1 C8 114.0(11) . . ?
C11 C5 H5A 108.6 . . ?
C11 C5 H5B 108.6 . . ?
H5A C5 H5B 107.6 . . ?
C10 C5 C11 114.7(14) . . ?
C10 C5 H5A 108.6 . . ?
C10 C5 H5B 108.6 . . ?
C2 C1 H1C 109.3 . . ?
C2 C1 H1D 109.3 . . ?
H1C C1 H1D 108.0 . . ?
C13 C1 C2 111.4(12) . . ?
C13 C1 H1C 109.3 . . ?
C13 C1 H1D 109.3 . . ?
C9 C8 H8A 110.9 . . ?
C9 C8 H8B 110.9 . . ?
N1 C8 C9 104.1(10) . . ?
N1 C8 H8A 110.9 . . ?
N1 C8 H8B 110.9 . . ?
H8A C8 H8B 109.0 . . ?
C5 C10 H10A 108.7 . . ?
C5 C10 H10B 108.7 . . ?
C5 C10 C17 114.4(14) . . ?
H10A C10 H10B 107.6 . . ?
C17 C10 H10A 108.7 . . ?
C17 C10 H10B 108.7 . . ?
N1 C13 C1 109.0(12) . . ?
N1 C13 H13A 109.9 . . ?
N1 C13 H13B 109.9 . . ?
C1 C13 H13A 109.9 . . ?
C1 C13 H13B 109.9 . . ?
H13A C13 H13B 108.3 . . ?
N3 C17 C10 111.0(13) . . ?
N3 C17 H17A 109.4 . . ?
N3 C17 H17B 109.4 . . ?
C10 C17 H17A 109.4 . . ?
C10 C17 H17B 109.4 . . ?
H17A C17 H17B 108.0 . . ?
C11 C22 H22A 109.5 . . ?
C11 C22 H22B 109.5 . . ?
N3 C22 C11 110.6(12) . . ?
N3 C22 H22A 109.5 . . ?
N3 C22 H22B 109.5 . . ?
H22A C22 H22B 108.1 . . ?
H4A N4 H4B 107.6 . . ?
C6 N4 H4A 108.7 . . ?
C6 N4 H4B 108.7 . . ?
C19 N4 H4A 108.7 . . ?
C19 N4 H4B 108.7 . . ?
C19 N4 C6 114.1(12) . . ?
N4 C6 H6A 110.1 . . ?
N4 C6 H6B 110.1 . . ?
N4 C6 C12 108.2(13) . . ?
H6A C6 H6B 108.4 . . ?
C12 C6 H6A 110.1 . . ?
C12 C6 H6B 110.1 . . ?
H3C C3 H3D 108.1 . . ?
C12 C3 H3C 109.5 . . ?
C12 C3 H3D 109.5 . . ?
C12 C3 C14 110.7(13) . . ?
C14 C3 H3C 109.5 . . ?
C14 C3 H3D 109.5 . . ?
H15A N15 H15B 107.1 . . ?
C18 N15 H15A 107.8 . . ?
C18 N15 H15B 107.8 . . ?
C18 N15 C7 118.0(16) . . ?
C7 N15 H15A 107.8 . . ?
C7 N15 H15B 107.8 . . ?
F4 C12 C6 107.7(13) . . ?
F4 C12 C3 110.4(13) . . ?
F3 C12 F4 103.0(13) . . ?
F3 C12 C6 109.2(13) . . ?
F3 C12 C3 108.8(15) . . ?
C3 C12 C6 116.8(14) . . ?
C3 C14 H14A 109.4 . . ?
C3 C14 H14B 109.4 . . ?
C3 C14 C19 111.2(12) . . ?
H14A C14 H14B 108.0 . . ?
C19 C14 H14A 109.4 . . ?
C19 C14 H14B 109.4 . . ?
N15 C18 H18A 110.1 . . ?
N15 C18 H18B 110.1 . . ?
N15 C18 C77 108.1(14) . . ?
H18A C18 H18B 108.4 . . ?
C77 C18 H18A 110.1 . . ?
C77 C18 H18B 110.1 . . ?
N15 C7 H7A 109.7 . . ?
N15 C7 H7B 109.7 . . ?
N15 C7 C54 109.8(15) . . ?
H7A C7 H7B 108.2 . . ?
C54 C7 H7A 109.7 . . ?
C54 C7 H7B 109.7 . . ?
N4 C19 C14 112.1(12) . . ?
N4 C19 H19A 109.2 . . ?
N4 C19 H19B 109.2 . . ?
C14 C19 H19A 109.2 . . ?
C14 C19 H19B 109.2 . . ?
H19A C19 H19B 107.9 . . ?
H45A C45 H45B 108.1 . . ?
C54 C45 H45A 109.5 . . ?
C54 C45 H45B 109.5 . . ?
C77 C45 H45A 109.5 . . ?
C77 C45 H45B 109.5 . . ?
C77 C45 C54 110.5(13) . . ?
C7 C54 H54A 109.5 . . ?
C7 C54 H54B 109.5 . . ?
C45 C54 C7 110.5(14) . . ?
C45 C54 H54A 109.5 . . ?
C45 C54 H54B 109.5 . . ?
H54A C54 H54B 108.1 . . ?
F16 C77 C18 115.8(14) . . ?
F16 C77 C45 100.8(15) . . ?
C45 C77 C18 114.8(14) . . ?
F74 C77 F16 104.1(15) . . ?
F74 C77 C18 110.0(14) . . ?
F74 C77 C45 110.7(13) . . ?

loop_
_geom_bond_atom_site_label_1
_geom_bond_atom_site_label_2
_geom_bond_distance
_geom_bond_site_symmetry_2
_geom_bond_publ_flag
Pb1 Br3 2.9906(15) . ?
Pb1 Br6 2.9514(14) . ?
Pb1 Br6 3.1817(15) 5_544 ?
Pb1 Br7 2.9931(15) . ?
Pb1 Br10 2.8735(14) . ?
Pb2 Br4 2.9207(14) . ?
Pb2 Br5 3.1978(14) 5_434 ?
Pb2 Br5 2.9533(14) . ?
Pb2 Br8 3.0749(15) . ?
Pb2 Br9 2.8736(14) . ?
Pb2 Br10 3.2699(14) . ?
F2 C11 1.344(17) . ?
F8 C11 1.319(18) . ?
C9 F18 1.397(16) . ?
C9 F21 1.376(17) . ?
C9 C2 1.41(2) . ?
C9 C8 1.574(19) . ?
C11 C5 1.53(2) . ?
C11 C22 1.55(2) . ?
N3 H3A 0.8900 . ?
N3 H3B 0.8900 . ?
N3 C17 1.48(2) . ?
N3 C22 1.42(2) . ?
C2 H2A 0.9700 . ?
C2 H2B 0.9700 . ?
C2 C1 1.55(2) . ?
N1 H1A 0.8900 . ?
N1 H1B 0.8900 . ?
N1 C8 1.521(18) . ?
N1 C13 1.462(18) . ?
C5 H5A 0.9700 . ?
C5 H5B 0.9700 . ?
C5 C10 1.42(2) . ?
C1 H1C 0.9700 . ?
C1 H1D 0.9700 . ?
C1 C13 1.483(19) . ?
C8 H8A 0.9700 . ?
C8 H8B 0.9700 . ?
C10 H10A 0.9700 . ?
C10 H10B 0.9700 . ?
C10 C17 1.51(2) . ?
C13 H13A 0.9700 . ?
C13 H13B 0.9700 . ?
C17 H17A 0.9700 . ?
C17 H17B 0.9700 . ?
C22 H22A 0.9700 . ?
C22 H22B 0.9700 . ?
F4 C12 1.385(18) . ?
F3 C12 1.36(2) . ?
N4 H4A 0.8900 . ?
N4 H4B 0.8900 . ?
N4 C6 1.49(2) . ?
N4 C19 1.47(2) . ?
C6 H6A 0.9700 . ?
C6 H6B 0.9700 . ?
C6 C12 1.54(2) . ?
C3 H3C 0.9700 . ?
C3 H3D 0.9700 . ?
C3 C12 1.45(2) . ?
C3 C14 1.48(2) . ?
N15 H15A 0.8900 . ?
N15 H15B 0.8900 . ?
N15 C18 1.468(15) . ?
N15 C7 1.47(2) . ?
F16 C77 1.34(2) . ?
C14 H14A 0.9700 . ?
C14 H14B 0.9700 . ?
C14 C19 1.53(2) . ?
C18 H18A 0.9700 . ?
C18 H18B 0.9700 . ?
C18 C77 1.521(18) . ?
C7 H7A 0.9700 . ?
C7 H7B 0.9700 . ?
C7 C54 1.536(18) . ?
C19 H19A 0.9700 . ?
C19 H19B 0.9700 . ?
C45 H45A 0.9700 . ?
C45 H45B 0.9700 . ?
C45 C54 1.534(16) . ?
C45 C77 1.511(17) . ?
C54 H54A 0.9700 . ?
C54 H54B 0.9700 . ?
F74 C77 1.25(2) . ?

loop_
_geom_torsion_atom_site_label_1
_geom_torsion_atom_site_label_2
_geom_torsion_atom_site_label_3
_geom_torsion_atom_site_label_4
_geom_torsion
_geom_torsion_site_symmetry_1
_geom_torsion_site_symmetry_2
_geom_torsion_site_symmetry_3
_geom_torsion_site_symmetry_4
_geom_torsion_publ_flag
F2 C11 C5 C10 -75.6(18) . . . . ?
F2 C11 C22 N3 80.0(15) . . . . ?
F8 C11 C5 C10 164.1(15) . . . . ?
F8 C11 C22 N3 -164.6(13) . . . . ?
C9 C2 C1 C13 54.8(18) . . . . ?
C11 C5 C10 C17 -48(2) . . . . ?
F18 C9 C2 C1 71.0(15) . . . . ?
F18 C9 C8 N1 -73.1(13) . . . . ?
F21 C9 C2 C1 -171.0(12) . . . . ?
F21 C9 C8 N1 175.9(11) . . . . ?
C2 C9 C8 N1 53.1(16) . . . . ?
C2 C1 C13 N1 -59.2(17) . . . . ?
C5 C11 C22 N3 -41.3(18) . . . . ?
C5 C10 C17 N3 48(2) . . . . ?
C8 C9 C2 C1 -53.6(17) . . . . ?
C8 N1 C13 C1 62.7(15) . . . . ?
C13 N1 C8 C9 -55.3(14) . . . . ?
C17 N3 C22 C11 46.1(19) . . . . ?
C22 C11 C5 C10 44(2) . . . . ?
C22 N3 C17 C10 -50(2) . . . . ?
N4 C6 C12 F4 176.2(12) . . . . ?
N4 C6 C12 F3 -72.7(16) . . . . ?
N4 C6 C12 C3 51.3(19) . . . . ?
C6 N4 C19 C14 54.1(18) . . . . ?
C3 C14 C19 N4 -54.0(18) . . . . ?
N15 C18 C77 F16 66(2) . . . . ?
N15 C18 C77 C45 -51(2) . . . . ?
N15 C18 C77 F74 -176.3(15) . . . . ?
N15 C7 C54 C45 53.4(19) . . . . ?
C12 C3 C14 C19 52.8(19) . . . . ?
C14 C3 C12 F4 -177.4(14) . . . . ?
C14 C3 C12 F3 70.3(18) . . . . ?
C14 C3 C12 C6 -54(2) . . . . ?
C18 N15 C7 C54 -56(2) . . . . ?
C7 N15 C18 C77 53(2) . . . . ?
C19 N4 C6 C12 -50.2(18) . . . . ?
C54 C45 C77 F16 -71.3(18) . . . . ?
C54 C45 C77 C18 54(2) . . . . ?
C54 C45 C77 F74 179.0(15) . . . . ?
C77 C45 C54 C7 -54(2) . . . . ?

loop_
_twin_individual_id
_twin_individual_mass_fraction_refined
1 0.496(14)
2 0.504(14)
